data_2221619
loop_
_publ_author_name
'Xie, Quan-An'
'Dong, Gui-Ying'
'Yu, Ya-Mei'
'Wang, Yong-Gang'

_publ_section_title Tris(2-ethyl-1<i>H</i>-imidazole-\k<i>N</i>^3^)(terephthalato-\k<i>O</i>)zinc(II)
_journal_coeditor_code CI2775
_journal_issue 5
_journal_name_full 'Acta Crystallographica Section E'
_journal_page_first m576
_journal_paper_doi 10.1107/S1600536809014755
_journal_volume 65
_journal_year 2009
_chemical_formula_iupac '[Zn (C8 H4 O4) (C5 H8 N2)3]'
_chemical_formula_moiety 'C23 H28 N6 O4 Zn'
_chemical_formula_sum 'C23 H28 N6 O4 Zn'
_chemical_formula_weight 517.90
_chemical_name_systematic
;
Tris(2-ethyl-1<i>H</i>-imidazole-\k<i>N</i>^3^)(terephthalato-\
\k<i>O</i>)zinc(II)
;
_space_group_IT_number 9
_symmetry_cell_setting monoclinic
_symmetry_space_group_name_Hall 'C -2yc'
_symmetry_space_group_name_H-M 'C 1 c 1'
_atom_sites_solution_hydrogens geom
_atom_sites_solution_primary direct
_atom_sites_solution_secondary difmap
_audit_creation_method SHELXL
_cell_angle_alpha 90.00
_cell_angle_beta 91.79(3)
_cell_angle_gamma 90.00
_cell_formula_units_Z 4
_cell_length_a 11.548(2)
_cell_length_b 11.759(2)
_cell_length_c 18.719(4)
_cell_measurement_reflns_used 1240
_cell_measurement_temperature 293(2)
_cell_measurement_theta_max 25.04
_cell_measurement_theta_min 4.52
_cell_volume 2540.7(8)
_computing_cell_refinement 'SAINT (Bruker, 1999)'
_computing_data_collection 'SMART (Bruker, 1998)'
_computing_data_reduction 'SAINT (Bruker, 1999)'
_computing_molecular_graphics 'SHELXTL (Sheldrick, 2008)'
_computing_publication_material 'SHELXTL (Sheldrick, 2008)'
_computing_structure_refinement 'SHELXL97 (Sheldrick, 2008)'
_computing_structure_solution 'SHELXS97 (Sheldrick, 2008)'
_diffrn_ambient_temperature 293(2)
_diffrn_measured_fraction_theta_full 0.995
_diffrn_measured_fraction_theta_max 0.995
_diffrn_measurement_device_type 'Bruker SMART CCD area-detector'
_diffrn_measurement_method '\f and \w'
_diffrn_radiation_monochromator graphite
_diffrn_radiation_source 'fine-focus sealed tube'
_diffrn_radiation_type MoK\a
_diffrn_radiation_wavelength 0.71073
_diffrn_reflns_av_R_equivalents 0.0862
_diffrn_reflns_av_sigmaI/netI 0.1231
_diffrn_reflns_limit_h_max 14
_diffrn_reflns_limit_h_min -14
_diffrn_reflns_limit_k_max 15
_diffrn_reflns_limit_k_min -15
_diffrn_reflns_limit_l_max 24
_diffrn_reflns_limit_l_min -24
_diffrn_reflns_number 13021
_diffrn_reflns_theta_full 27.48
_diffrn_reflns_theta_max 27.48
_diffrn_reflns_theta_min 3.26
_diffrn_standards_number 0
_exptl_absorpt_coefficient_mu 1.006
_exptl_absorpt_correction_T_max 0.812
_exptl_absorpt_correction_T_min 0.742
_exptl_absorpt_correction_type multi-scan
_exptl_absorpt_process_details '(SADABS; Sheldrick, 1996)'
_exptl_crystal_colour white
_exptl_crystal_density_diffrn 1.354
_exptl_crystal_density_method 'not measured'
_exptl_crystal_description Block
_exptl_crystal_F_000 1080
_exptl_crystal_size_max 0.30
_exptl_crystal_size_mid 0.25
_exptl_crystal_size_min 0.22
_refine_diff_density_max 0.506
_refine_diff_density_min -0.283
_refine_ls_abs_structure_details 'Flack (1983), 2826 Friedel pairs'
_refine_ls_abs_structure_Flack 0.049(15)
_refine_ls_extinction_method none
_refine_ls_goodness_of_fit_ref 1.116
_refine_ls_hydrogen_treatment constr
_refine_ls_matrix_type full
_refine_ls_number_parameters 317
_refine_ls_number_reflns 5719
_refine_ls_number_restraints 16
_refine_ls_restrained_S_all 1.121
_refine_ls_R_factor_all 0.1330
_refine_ls_R_factor_gt 0.0727
_refine_ls_shift/su_max 0.001
_refine_ls_shift/su_mean 0.000
_refine_ls_structure_factor_coef Fsqd
_refine_ls_weighting_details 'calc w=1/[\s^2^(Fo^2^)+(0.0189P)^2^+0.8316P] where P=(Fo^2^+2Fc^2^)/3'
_refine_ls_weighting_scheme calc
_refine_ls_wR_factor_gt 0.0981
_refine_ls_wR_factor_ref 0.1137
_reflns_number_gt 3534
_reflns_number_total 5719
_reflns_threshold_expression I>2\s(I)
_cod_data_source_file ci2775.cif
_cod_data_source_block I
_cod_depositor_comments
;
The following automatic conversions were performed:
'_symmetry_cell_setting' value 'Monoclinic' changed to 'monoclinic'
according to '/home/saulius/struct/CIF-dictionaries/cif_core.dic'
dictionary named 'cif_core.dic' version 2.4.1 from 2010-06-29.

Automatic conversion script
Id: cif_fix_enum 1527 2010-12-29 10:47:43Z saulius 

The following automatic conversions were performed:

'_symmetry_cell_setting' value 'Monoclinic' changed to 'monoclinic'
according to /home/saulius/struct/CIF-dictionaries/cif_core.dic
dictionary named 'cif_core.dic' version 2.4.1 from 2010-06-29.

Automatic conversion script
Id: cif_fix_values 1715 2011-07-08 13:25:40Z adriana 
;
_cod_original_sg_symbol_H-M 'C c'
_cod_database_code 2221619
_cod_database_fobs_code 2221619

loop_
_symmetry_equiv_pos_as_xyz
'x, y, z'
'x, -y, z+1/2'
'x+1/2, y+1/2, z'
'x+1/2, -y+1/2, z+1/2'

loop_
_atom_site_type_symbol
_atom_site_label
_atom_site_fract_x
_atom_site_fract_y
_atom_site_fract_z
_atom_site_U_iso_or_equiv
_atom_site_adp_type
_atom_site_calc_flag
_atom_site_refinement_flags
_atom_site_occupancy
_atom_site_disorder_assembly
_atom_site_disorder_group
Zn Zn1 0.31207(5) 0.87464(5) 1.00368(4) 0.04221(18) Uani d . 1 . .
O O1 0.3327(4) 1.0107(4) 0.9463(2) 0.0616(12) Uani d . 1 . .
O O2 0.1668(4) 0.9779(4) 0.8862(3) 0.0651(13) Uani d . 1 . .
O O3 0.4207(4) 1.5052(4) 0.7476(2) 0.0570(12) Uani d . 1 . .
O O4 0.3054(4) 1.4345(4) 0.6625(2) 0.0628(12) Uani d . 1 . .
N N1 0.4459(4) 0.8920(4) 1.0769(2) 0.0459(13) Uani d . 1 . .
N N2 0.6080(5) 0.9487(4) 1.1293(3) 0.0647(15) Uani d . 1 . .
H H2 0.6768 0.9759 1.1355 0.078 Uiso calc R 1 . .
N N3 0.1653(4) 0.8651(4) 1.0592(2) 0.0421(11) Uani d . 1 . .
N N4 0.0232(5) 0.8949(5) 1.1303(3) 0.0639(15) Uani d . 1 . .
H H4 -0.0184 0.9259 1.1622 0.077 Uiso calc R 1 . .
N N5 0.3423(4) 0.7220(4) 0.9580(2) 0.0436(12) Uani d . 1 . .
N N6 0.4022(5) 0.5903(4) 0.8863(3) 0.0529(14) Uani d . 1 . .
H H6 0.4181 0.5548 0.8477 0.063 Uiso calc R 1 . .
C C1 0.2545(6) 1.0340(5) 0.8977(3) 0.0476(15) Uani d . 1 . .
C C2 0.2797(5) 1.1396(5) 0.8544(3) 0.0392(14) Uani d . 1 . .
C C3 0.3797(5) 1.2032(5) 0.8667(3) 0.0443(15) Uani d . 1 . .
H H3 0.4319 1.1816 0.9030 0.053 Uiso calc R 1 . .
C C4 0.4029(5) 1.2980(5) 0.8259(3) 0.0420(14) Uani d . 1 . .
H H4A 0.4702 1.3396 0.8351 0.050 Uiso calc R 1 . .
C C5 0.3255(5) 1.3317(4) 0.7707(3) 0.0341(13) Uani d . 1 . .
C C6 0.2258(5) 1.2678(5) 0.7579(3) 0.0407(15) Uani d . 1 . .
H H6A 0.1738 1.2885 0.7213 0.049 Uiso calc R 1 . .
C C7 0.2034(5) 1.1723(5) 0.8001(3) 0.0447(15) Uani d . 1 . .
H H7 0.1362 1.1304 0.7913 0.054 Uiso calc R 1 . .
C C8 0.3515(5) 1.4310(5) 0.7235(3) 0.0427(15) Uani d . 1 . .
C C9 0.5509(6) 0.9366(5) 1.0669(3) 0.0470(15) Uani d . 1 . .
C C10 0.5378(8) 0.9101(7) 1.1818(4) 0.088(3) Uani d . 1 . .
H H10 0.5553 0.9084 1.2306 0.106 Uiso calc R 1 . .
C C11 0.4387(6) 0.8751(6) 1.1490(4) 0.074(2) Uani d . 1 . .
H H11 0.3754 0.8444 1.1717 0.088 Uiso calc R 1 . .
C C12 0.6028(5) 0.9657(5) 0.9961(3) 0.0558(18) Uani d . 1 . .
H H12A 0.6636 1.0218 1.0038 0.067 Uiso calc R 1 . .
H H12B 0.5436 0.9993 0.9649 0.067 Uiso calc R 1 . .
C C13 0.6528(8) 0.8621(7) 0.9599(4) 0.101(3) Uani d . 1 . .
H H13A 0.6846 0.8842 0.9152 0.152 Uiso calc R 1 . .
H H13B 0.5927 0.8070 0.9515 0.152 Uiso calc R 1 . .
H H13C 0.7128 0.8297 0.9902 0.152 Uiso calc R 1 . .
C C14 0.1249(5) 0.9330(5) 1.1079(3) 0.0498(16) Uani d . 1 A .
C C15 -0.0025(6) 0.7984(6) 1.0934(4) 0.066(2) Uani d . 1 . .
H H15 -0.0683 0.7535 1.0974 0.080 Uiso calc R 1 . .
C C16 0.0867(5) 0.7808(5) 1.0497(4) 0.0542(17) Uani d . 1 . .
H H16 0.0930 0.7203 1.0181 0.065 Uiso calc R 1 . .
C C17 0.1830(8) 1.0329(7) 1.1407(5) 0.110(3) Uani d D 1 . .
H H17A 0.1455 1.0515 1.1848 0.132 Uiso calc PR 0.661(18) A 1
H H17B 0.2629 1.0134 1.1526 0.132 Uiso calc PR 0.661(18) A 1
H H17C 0.2519 1.0460 1.1144 0.132 Uiso d PR 0.339(18) A 2
H H17D 0.2080 1.0100 1.1879 0.132 Uiso d PR 0.339(18) A 2
C C18A 0.1810(13) 1.1331(11) 1.0944(8) 0.115(6) Uani d PDU 0.661(18) A 1
H H18A 0.2203 1.1948 1.1184 0.172 Uiso calc PR 0.661(18) A 1
H H18B 0.1022 1.1544 1.0835 0.172 Uiso calc PR 0.661(18) A 1
H H18C 0.2192 1.1158 1.0509 0.172 Uiso calc PR 0.661(18) A 1
C C18B 0.1283(18) 1.1454(12) 1.1528(14) 0.079(9) Uani d PDU 0.339(18) A 2
H H18D 0.1837 1.1955 1.1756 0.119 Uiso calc PR 0.339(18) A 2
H H18E 0.0631 1.1362 1.1828 0.119 Uiso calc PR 0.339(18) A 2
H H18F 0.1029 1.1772 1.1077 0.119 Uiso calc PR 0.339(18) A 2
C C19 0.3515(5) 0.6916(5) 0.8896(3) 0.0445(15) Uani d . 1 . .
C C20 0.4250(6) 0.5515(5) 0.9545(3) 0.0547(17) Uani d . 1 . .
H H20 0.4601 0.4832 0.9678 0.066 Uiso calc R 1 . .
C C21 0.3857(5) 0.6335(5) 0.9983(3) 0.0482(15) Uani d . 1 . .
H H21 0.3879 0.6304 1.0480 0.058 Uiso calc R 1 . .
C C22 0.3089(7) 0.7583(6) 0.8248(4) 0.070(2) Uani d . 1 . .
H H22A 0.2804 0.7060 0.7883 0.085 Uiso calc R 1 . .
H H22B 0.2450 0.8067 0.8381 0.085 Uiso calc R 1 . .
C C23 0.4025(8) 0.8302(8) 0.7949(5) 0.124(4) Uani d . 1 . .
H H23A 0.3723 0.8713 0.7541 0.187 Uiso calc R 1 . .
H H23B 0.4653 0.7825 0.7808 0.187 Uiso calc R 1 . .
H H23C 0.4301 0.8831 0.8306 0.187 Uiso calc R 1 . .

loop_
_atom_site_aniso_label
_atom_site_aniso_U_11
_atom_site_aniso_U_22
_atom_site_aniso_U_33
_atom_site_aniso_U_12
_atom_site_aniso_U_13
_atom_site_aniso_U_23
Zn1 0.0425(3) 0.0409(3) 0.0436(4) 0.0011(5) 0.0069(2) 0.0037(4)
O1 0.059(3) 0.059(3) 0.067(3) 0.006(2) 0.004(2) 0.027(2)
O2 0.052(3) 0.052(3) 0.092(4) -0.005(2) 0.005(3) 0.017(3)
O3 0.081(3) 0.052(3) 0.039(3) -0.003(3) 0.015(2) 0.010(2)
O4 0.066(3) 0.078(3) 0.044(3) 0.007(3) -0.005(2) 0.020(3)
N1 0.051(3) 0.050(3) 0.037(3) -0.008(3) 0.003(2) 0.003(2)
N2 0.060(4) 0.071(4) 0.062(4) -0.004(3) -0.012(3) -0.011(3)
N3 0.045(3) 0.042(3) 0.040(3) 0.000(3) 0.009(2) -0.005(3)
N4 0.063(4) 0.065(4) 0.064(4) 0.009(3) 0.021(3) -0.012(3)
N5 0.047(3) 0.050(3) 0.035(3) 0.003(2) 0.005(2) 0.001(2)
N6 0.071(4) 0.043(3) 0.045(3) 0.007(3) 0.015(3) 0.000(3)
C1 0.050(4) 0.042(4) 0.052(4) 0.013(3) 0.011(3) 0.002(3)
C2 0.044(3) 0.035(3) 0.038(3) 0.005(3) 0.004(3) 0.002(3)
C3 0.053(4) 0.040(4) 0.039(4) 0.007(3) -0.007(3) 0.007(3)
C4 0.041(4) 0.041(4) 0.043(4) 0.001(3) -0.002(3) 0.001(3)
C5 0.038(3) 0.039(3) 0.026(3) 0.010(3) 0.008(2) 0.002(3)
C6 0.037(4) 0.051(4) 0.033(3) 0.009(3) -0.006(3) -0.002(3)
C7 0.041(4) 0.050(4) 0.043(4) 0.003(3) 0.002(3) -0.003(3)
C8 0.041(4) 0.046(4) 0.042(4) 0.013(3) 0.013(3) 0.007(3)
C9 0.058(4) 0.029(3) 0.053(4) 0.003(3) 0.000(3) -0.006(3)
C10 0.095(7) 0.127(8) 0.042(5) 0.006(6) -0.003(5) -0.008(5)
C11 0.071(5) 0.096(6) 0.053(5) -0.004(5) 0.002(4) 0.013(4)
C12 0.042(4) 0.062(5) 0.064(5) -0.010(3) 0.005(3) 0.004(4)
C13 0.110(7) 0.102(7) 0.095(7) -0.010(6) 0.047(5) -0.036(6)
C14 0.049(4) 0.049(4) 0.052(4) -0.005(3) 0.004(3) -0.010(3)
C15 0.049(4) 0.060(5) 0.091(6) -0.016(4) 0.011(4) -0.008(4)
C16 0.044(4) 0.046(4) 0.073(5) -0.007(3) 0.008(3) -0.019(3)
C17 0.105(8) 0.092(7) 0.134(8) -0.003(6) 0.015(6) -0.032(6)
C18A 0.116(9) 0.103(9) 0.125(10) -0.004(7) 0.002(7) 0.009(7)
C18B 0.077(11) 0.069(12) 0.092(12) -0.004(8) 0.006(8) -0.009(8)
C19 0.051(4) 0.042(4) 0.041(4) 0.000(3) 0.009(3) 0.002(3)
C20 0.066(4) 0.045(4) 0.053(4) 0.009(3) 0.007(3) 0.005(3)
C21 0.052(4) 0.055(4) 0.038(3) -0.001(3) -0.001(3) 0.002(3)
C22 0.101(6) 0.056(5) 0.054(5) 0.020(4) 0.012(4) 0.006(4)
C23 0.119(8) 0.167(10) 0.089(7) 0.057(7) 0.028(6) 0.054(7)

loop_
_atom_type_symbol
_atom_type_description
_atom_type_scat_dispersion_real
_atom_type_scat_dispersion_imag
_atom_type_scat_source
C C 0.0033 0.0016 'International Tables Vol C Tables 4.2.6.8 and 6.1.1.4'
H H 0.0000 0.0000 'International Tables Vol C Tables 4.2.6.8 and 6.1.1.4'
N N 0.0061 0.0033 'International Tables Vol C Tables 4.2.6.8 and 6.1.1.4'
O O 0.0106 0.0060 'International Tables Vol C Tables 4.2.6.8 and 6.1.1.4'
Zn Zn 0.2839 1.4301 'International Tables Vol C Tables 4.2.6.8 and 6.1.1.4'

loop_
_geom_angle_atom_site_label_1
_geom_angle_atom_site_label_2
_geom_angle_atom_site_label_3
_geom_angle_site_symmetry_1
_geom_angle_site_symmetry_3
_geom_angle
_geom_angle_publ_flag
O1 Zn1 N3 . . 116.67(18) ?
O1 Zn1 N5 . . 118.06(18) ?
N3 Zn1 N5 . . 109.09(19) ?
O1 Zn1 N1 . . 100.7(2) ?
N3 Zn1 N1 . . 106.87(18) ?
N5 Zn1 N1 . . 103.6(2) ?
C1 O1 Zn1 . . 117.9(4) ?
C9 N1 C11 . . 106.1(5) ?
C9 N1 Zn1 . . 127.9(4) ?
C11 N1 Zn1 . . 125.3(4) ?
C9 N2 C10 . . 107.8(6) ?
C9 N2 H2 . . 126.1 ?
C10 N2 H2 . . 126.1 ?
C14 N3 C16 . . 106.6(5) ?
C14 N3 Zn1 . . 130.4(4) ?
C16 N3 Zn1 . . 123.0(4) ?
C14 N4 C15 . . 107.6(5) ?
C14 N4 H4 . . 126.2 ?
C15 N4 H4 . . 126.2 ?
C19 N5 C21 . . 106.6(5) ?
C19 N5 Zn1 . . 131.5(4) ?
C21 N5 Zn1 . . 120.4(4) ?
C19 N6 C20 . . 109.1(5) ?
C19 N6 H6 . . 125.4 ?
C20 N6 H6 . . 125.4 ?
O2 C1 O1 . . 124.6(6) ?
O2 C1 C2 . . 121.3(6) ?
O1 C1 C2 . . 114.1(6) ?
C7 C2 C3 . . 118.7(5) ?
C7 C2 C1 . . 119.6(5) ?
C3 C2 C1 . . 121.7(5) ?
C4 C3 C2 . . 121.2(5) ?
C4 C3 H3 . . 119.4 ?
C2 C3 H3 . . 119.4 ?
C3 C4 C5 . . 120.3(5) ?
C3 C4 H4A . . 119.8 ?
C5 C4 H4A . . 119.8 ?
C6 C5 C4 . . 118.7(5) ?
C6 C5 C8 . . 120.0(5) ?
C4 C5 C8 . . 121.3(5) ?
C5 C6 C7 . . 120.2(5) ?
C5 C6 H6A . . 119.9 ?
C7 C6 H6A . . 119.9 ?
C2 C7 C6 . . 120.9(6) ?
C2 C7 H7 . . 119.5 ?
C6 C7 H7 . . 119.5 ?
O4 C8 O3 . . 123.7(6) ?
O4 C8 C5 . . 118.5(6) ?
O3 C8 C5 . . 117.7(5) ?
N2 C9 N1 . . 110.3(6) ?
N2 C9 C12 . . 123.0(6) ?
N1 C9 C12 . . 126.7(6) ?
C11 C10 N2 . . 106.8(7) ?
C11 C10 H10 . . 126.6 ?
N2 C10 H10 . . 126.6 ?
C10 C11 N1 . . 109.1(7) ?
C10 C11 H11 . . 125.5 ?
N1 C11 H11 . . 125.5 ?
C9 C12 C13 . . 112.1(5) ?
C9 C12 H12A . . 109.2 ?
C13 C12 H12A . . 109.2 ?
C9 C12 H12B . . 109.2 ?
C13 C12 H12B . . 109.2 ?
H12A C12 H12B . . 107.9 ?
C12 C13 H13A . . 109.5 ?
C12 C13 H13B . . 109.5 ?
H13A C13 H13B . . 109.5 ?
C12 C13 H13C . . 109.5 ?
H13A C13 H13C . . 109.5 ?
H13B C13 H13C . . 109.5 ?
N3 C14 N4 . . 110.5(5) ?
N3 C14 C17 . . 127.4(6) ?
N4 C14 C17 . . 121.9(6) ?
C16 C15 N4 . . 106.1(6) ?
C16 C15 H15 . . 127.0 ?
N4 C15 H15 . . 127.0 ?
C15 C16 N3 . . 109.3(6) ?
C15 C16 H16 . . 125.4 ?
N3 C16 H16 . . 125.4 ?
C18A C17 C14 . . 113.4(9) ?
C14 C17 C18B . . 125.6(11) ?
C18A C17 H17A . . 108.9 ?
C14 C17 H17A . . 108.9 ?
C18A C17 H17B . . 108.9 ?
C14 C17 H17B . . 108.9 ?
H17A C17 H17B . . 107.7 ?
C14 C17 H17C . . 106.7 ?
C18B C17 H17C . . 107.3 ?
C14 C17 H17D . . 106.2 ?
C18B C17 H17D . . 103.1 ?
H17C C17 H17D . . 106.7 ?
C17 C18A H18A . . 109.5 ?
C17 C18A H18B . . 109.5 ?
H18A C18A H18B . . 109.5 ?
C17 C18A H18C . . 109.5 ?
H18A C18A H18C . . 109.5 ?
H18B C18A H18C . . 109.5 ?
C17 C18B H18D . . 109.5 ?
C17 C18B H18E . . 109.5 ?
H18D C18B H18E . . 109.5 ?
C17 C18B H18F . . 109.5 ?
H18D C18B H18F . . 109.5 ?
H18E C18B H18F . . 109.5 ?
N6 C19 N5 . . 109.4(5) ?
N6 C19 C22 . . 124.1(6) ?
N5 C19 C22 . . 126.5(6) ?
C21 C20 N6 . . 105.6(5) ?
C21 C20 H20 . . 127.2 ?
N6 C20 H20 . . 127.2 ?
C20 C21 N5 . . 109.3(5) ?
C20 C21 H21 . . 125.3 ?
N5 C21 H21 . . 125.3 ?
C23 C22 C19 . . 111.9(7) ?
C23 C22 H22A . . 109.2 ?
C19 C22 H22A . . 109.2 ?
C23 C22 H22B . . 109.2 ?
C19 C22 H22B . . 109.2 ?
H22A C22 H22B . . 107.9 ?
C22 C23 H23A . . 109.5 ?
C22 C23 H23B . . 109.5 ?
H23A C23 H23B . . 109.5 ?
C22 C23 H23C . . 109.5 ?
H23A C23 H23C . . 109.5 ?
H23B C23 H23C . . 109.5 ?

loop_
_geom_bond_atom_site_label_1
_geom_bond_atom_site_label_2
_geom_bond_site_symmetry_2
_geom_bond_distance
_geom_bond_publ_flag
Zn1 O1 . 1.947(4) y
Zn1 N3 . 2.018(4) y
Zn1 N5 . 2.023(5) y
Zn1 N1 . 2.044(5) y
O1 C1 . 1.291(7) ?
O2 C1 . 1.223(7) ?
O3 C8 . 1.257(7) ?
O4 C8 . 1.245(7) ?
N1 C9 . 1.339(7) ?
N1 C11 . 1.370(8) ?
N2 C9 . 1.331(8) ?
N2 C10 . 1.371(9) ?
N2 H2 . 0.86 ?
N3 C14 . 1.309(7) ?
N3 C16 . 1.352(7) ?
N4 C14 . 1.336(7) ?
N4 C15 . 1.356(8) ?
N4 H4 . 0.86 ?
N5 C19 . 1.337(7) ?
N5 C21 . 1.371(7) ?
N6 C19 . 1.330(7) ?
N6 C20 . 1.373(7) ?
N6 H6 . 0.86 ?
C1 C2 . 1.516(8) ?
C2 C7 . 1.379(7) ?
C2 C3 . 1.389(8) ?
C3 C4 . 1.382(7) ?
C3 H3 . 0.93 ?
C4 C5 . 1.402(7) ?
C4 H4A . 0.93 ?
C5 C6 . 1.389(7) ?
C5 C8 . 1.501(7) ?
C6 C7 . 1.401(8) ?
C6 H6A . 0.93 ?
C7 H7 . 0.93 ?
C9 C12 . 1.512(8) ?
C10 C11 . 1.346(10) ?
C10 H10 . 0.93 ?
C11 H11 . 0.93 ?
C12 C13 . 1.516(9) ?
C12 H12A . 0.97 ?
C12 H12B . 0.97 ?
C13 H13A . 0.96 ?
C13 H13B . 0.96 ?
C13 H13C . 0.96 ?
C14 C17 . 1.477(9) ?
C15 C16 . 1.351(8) ?
C15 H15 . 0.93 ?
C16 H16 . 0.93 ?
C17 C18A . 1.462(8) ?
C17 C18B . 1.486(9) ?
C17 H17A . 0.97 ?
C17 H17B . 0.97 ?
C17 H17C . 0.96 ?
C17 H17D . 0.96 ?
C18A H18A . 0.96 ?
C18A H18B . 0.96 ?
C18A H18C . 0.96 ?
C18B H18D . 0.96 ?
C18B H18E . 0.96 ?
C18B H18F . 0.96 ?
C19 C22 . 1.513(9) ?
C20 C21 . 1.354(7) ?
C20 H20 . 0.93 ?
C21 H21 . 0.93 ?
C22 C23 . 1.495(11) ?
C22 H22A . 0.97 ?
C22 H22B . 0.97 ?
C23 H23A . 0.96 ?
C23 H23B . 0.96 ?
C23 H23C . 0.96 ?

loop_
_geom_hbond_atom_site_label_D
_geom_hbond_atom_site_label_H
_geom_hbond_atom_site_label_A
_geom_hbond_site_symmetry_A
_geom_hbond_distance_DH
_geom_hbond_distance_HA
_geom_hbond_distance_DA
_geom_hbond_angle_DHA
N2 H2 O4 4_575 0.86 1.88 2.717(7) 165
N4 H4 O3 4_475 0.86 1.94 2.787(7) 167
N6 H6 O3 1_545 0.86 1.96 2.797(7) 163

loop_
_geom_torsion_atom_site_label_1
_geom_torsion_atom_site_label_2
_geom_torsion_atom_site_label_3
_geom_torsion_atom_site_label_4
_geom_torsion_site_symmetry_1
_geom_torsion_site_symmetry_2
_geom_torsion_site_symmetry_3
_geom_torsion_site_symmetry_4
_geom_torsion
_geom_torsion_publ_flag
N3 Zn1 O1 C1 . . . . -58.2(5) ?
N5 Zn1 O1 C1 . . . . 74.8(4) ?
N1 Zn1 O1 C1 . . . . -173.4(4) ?
O1 Zn1 N1 C9 . . . . -34.4(5) ?
N3 Zn1 N1 C9 . . . . -156.7(5) ?
N5 Zn1 N1 C9 . . . . 88.1(5) ?
O1 Zn1 N1 C11 . . . . 135.2(5) ?
N3 Zn1 N1 C11 . . . . 12.9(6) ?
N5 Zn1 N1 C11 . . . . -102.3(6) ?
O1 Zn1 N3 C14 . . . . -58.6(6) ?
N5 Zn1 N3 C14 . . . . 164.5(5) ?
N1 Zn1 N3 C14 . . . . 53.0(6) ?
O1 Zn1 N3 C16 . . . . 120.4(5) ?
N5 Zn1 N3 C16 . . . . -16.6(5) ?
N1 Zn1 N3 C16 . . . . -128.0(5) ?
O1 Zn1 N5 C19 . . . . -16.2(6) ?
N3 Zn1 N5 C19 . . . . 120.0(5) ?
N1 Zn1 N5 C19 . . . . -126.4(5) ?
O1 Zn1 N5 C21 . . . . 147.3(4) ?
N3 Zn1 N5 C21 . . . . -76.4(4) ?
N1 Zn1 N5 C21 . . . . 37.2(5) ?
Zn1 O1 C1 O2 . . . . 1.8(8) ?
Zn1 O1 C1 C2 . . . . -178.4(3) ?
O2 C1 C2 C7 . . . . -1.2(8) ?
O1 C1 C2 C7 . . . . 179.0(5) ?
O2 C1 C2 C3 . . . . -179.4(5) ?
O1 C1 C2 C3 . . . . 0.8(8) ?
C7 C2 C3 C4 . . . . 0.4(8) ?
C1 C2 C3 C4 . . . . 178.6(5) ?
C2 C3 C4 C5 . . . . -0.3(8) ?
C3 C4 C5 C6 . . . . -0.2(8) ?
C3 C4 C5 C8 . . . . -177.1(5) ?
C4 C5 C6 C7 . . . . 0.5(8) ?
C8 C5 C6 C7 . . . . 177.5(5) ?
C3 C2 C7 C6 . . . . 0.0(8) ?
C1 C2 C7 C6 . . . . -178.3(5) ?
C5 C6 C7 C2 . . . . -0.4(8) ?
C6 C5 C8 O4 . . . . -21.7(8) ?
C4 C5 C8 O4 . . . . 155.2(5) ?
C6 C5 C8 O3 . . . . 159.5(5) ?
C4 C5 C8 O3 . . . . -23.6(8) ?
C10 N2 C9 N1 . . . . 0.3(7) ?
C10 N2 C9 C12 . . . . -177.4(6) ?
C11 N1 C9 N2 . . . . -0.5(7) ?
Zn1 N1 C9 N2 . . . . 170.7(4) ?
C11 N1 C9 C12 . . . . 177.1(6) ?
Zn1 N1 C9 C12 . . . . -11.7(9) ?
C9 N2 C10 C11 . . . . 0.1(8) ?
N2 C10 C11 N1 . . . . -0.3(9) ?
C9 N1 C11 C10 . . . . 0.5(8) ?
Zn1 N1 C11 C10 . . . . -171.0(5) ?
N2 C9 C12 C13 . . . . 96.4(7) ?
N1 C9 C12 C13 . . . . -80.8(8) ?
C16 N3 C14 N4 . . . . 0.2(7) ?
Zn1 N3 C14 N4 . . . . 179.3(4) ?
C16 N3 C14 C17 . . . . 175.1(7) ?
Zn1 N3 C14 C17 . . . . -5.7(10) ?
C15 N4 C14 N3 . . . . -0.4(7) ?
C15 N4 C14 C17 . . . . -175.7(7) ?
C14 N4 C15 C16 . . . . 0.5(8) ?
N4 C15 C16 N3 . . . . -0.4(8) ?
C14 N3 C16 C15 . . . . 0.1(8) ?
Zn1 N3 C16 C15 . . . . -179.1(5) ?
N3 C14 C17 C18A . . . . 77.0(12) ?
N4 C14 C17 C18A . . . . -108.6(11) ?
N3 C14 C17 C18B . . . . 135.1(15) ?
N4 C14 C17 C18B . . . . -50.5(17) ?
C20 N6 C19 N5 . . . . 1.3(7) ?
C20 N6 C19 C22 . . . . -177.2(6) ?
C21 N5 C19 N6 . . . . -2.1(6) ?
Zn1 N5 C19 N6 . . . . 163.1(4) ?
C21 N5 C19 C22 . . . . 176.4(6) ?
Zn1 N5 C19 C22 . . . . -18.4(9) ?
C19 N6 C20 C21 . . . . 0.1(7) ?
N6 C20 C21 N5 . . . . -1.4(7) ?
C19 N5 C21 C20 . . . . 2.2(7) ?
Zn1 N5 C21 C20 . . . . -165.0(4) ?
N6 C19 C22 C23 . . . . -86.7(9) ?
N5 C19 C22 C23 . . . . 95.0(8) ?
